data_7100357
loop_
_publ_author_name
'Arindam Banerjee'
'Apurba Kumar Das'
'Debasish Haldar'
'Raghurama P. Hegde'
'N. Shamala'

_publ_section_title
;
X-ray crystallographic signature of supramolecular
triple helix formation from a water soluble synthetic tetrapeptide
;
_journal_name_full 'Chemical Communications'
_journal_paper_doi 10.1039/b417726f
_journal_year 2005
_chemical_formula_moiety 'C27 H36 N4 O7, 2(H2 O1)'
_chemical_formula_sum 'C27 H40 N4 O9'
_chemical_formula_weight 564.63
_chemical_name_common 'Tyrosyl-alpha-aminoisobutyryl-tyrosyl-valine dihydrate'
_space_group_IT_number 170
_symmetry_cell_setting hexagonal
_symmetry_space_group_name_Hall 'P 65'
_symmetry_space_group_name_H-M 'P 65'
_cell_angle_alpha 90.00
_cell_angle_beta 90.00
_cell_angle_gamma 120.00
_cell_formula_units_Z 6
_cell_length_a 8.807(3)
_cell_length_b 8.807(3)
_cell_length_c 64.67(4)
_cell_measurement_temperature 293(2)
_cell_volume 4344(3)
_diffrn_ambient_temperature 293(2)
_exptl_crystal_density_diffrn 1.295
_cod_depositor_comments
;
The following automatic conversions were performed:
'_symmetry_cell_setting' value 'Hexagonal' changed to 'hexagonal'
according to '/home/saulius/struct/CIF-dictionaries/cif_core.dic'
dictionary named 'cif_core.dic' version 2.4.1 from 2010-06-29.

Automatic conversion script
Id: cif_fix_enum 1527 2010-12-29 10:47:43Z saulius 
;
_cod_database_code 7100357

loop_
_symmetry_equiv_pos_as_xyz
'x, y, z'
'-x, -y, z+1/2'
'-y, x-y, z+2/3'
'y, -x+y, z+1/6'
'-x+y, -x, z+1/3'
'x-y, x, z+5/6'

loop_
_atom_site_label
_atom_site_type_symbol
_atom_site_fract_x
_atom_site_fract_y
_atom_site_fract_z
_atom_site_U_iso_or_equiv
_atom_site_adp_type
_atom_site_occupancy
_atom_site_symmetry_multiplicity
_atom_site_calc_flag
_atom_site_refinement_flags
_atom_site_disorder_assembly
_atom_site_disorder_group
N1 N -0.0469(6) -0.0383(7) 0.12827(8) 0.0680(13) Uani 1 1 d . . .
H1A H -0.0636 -0.1463 0.1293 0.102 Uiso 1 1 calc R . .
H1B H -0.1493 -0.0418 0.1295 0.102 Uiso 1 1 calc R . .
H1C H 0.0249 0.0284 0.1383 0.102 Uiso 1 1 calc R . .
C1A C 0.0308(7) 0.0356(6) 0.10817(9) 0.0529(12) Uani 1 1 d . . .
H1A1 H 0.139(7) 0.044(6) 0.1087(8) 0.043(13) Uiso 1 1 d . . .
C1' C 0.0574(7) 0.2186(7) 0.10724(8) 0.0525(12) Uani 1 1 d . . .
O1 O -0.0521(6) 0.2484(6) 0.11438(8) 0.0767(12) Uani 1 1 d . . .
C1B C -0.0900(8) -0.0780(7) 0.09091(10) 0.0725(18) Uani 1 1 d . . .
H1B1 H -0.1210 -0.1987 0.0934 0.087 Uiso 1 1 calc R . .
H1B2 H -0.1973 -0.0725 0.0914 0.087 Uiso 1 1 calc R . .
C1G C -0.0134(9) -0.0267(7) 0.06961(10) 0.0680(16) Uani 1 1 d . . .
C1D1 C 0.1162(14) -0.0562(11) 0.06312(12) 0.099(3) Uani 1 1 d . . .
H1D1 H 0.1615 -0.1053 0.0722 0.119 Uiso 1 1 calc R . .
C1D2 C -0.0731(9) 0.0512(10) 0.05619(11) 0.0761(18) Uani 1 1 d . . .
H1D2 H -0.1575 0.0785 0.0604 0.091 Uiso 1 1 calc R . .
C1E1 C 0.1800(13) -0.0157(12) 0.04381(13) 0.095(2) Uani 1 1 d . . .
H1E1 H 0.2676 -0.0397 0.0400 0.114 Uiso 1 1 calc R . .
C1E2 C -0.0064(10) 0.0903(10) 0.03588(11) 0.082(2) Uani 1 1 d . . .
H1E2 H -0.0520 0.1384 0.0267 0.098 Uiso 1 1 calc R . .
C1Z C 0.1227(10) 0.0596(9) 0.02937(10) 0.0749(17) Uani 1 1 d . . .
O1N O 0.1882(9) 0.0964(7) 0.00985(8) 0.1003(17) Uani 1 1 d . . .
H1N H 0.1403 0.1408 0.0033 0.150 Uiso 1 1 calc R . .
N2 N 0.2045(5) 0.3418(5) 0.09761(6) 0.0443(8) Uani 1 1 d . . .
H2 H 0.2818 0.3149 0.0939 0.053 Uiso 1 1 calc R . .
C2A C 0.2370(6) 0.5185(6) 0.09338(7) 0.0489(11) Uani 1 1 d . . .
C2' C 0.2482(6) 0.6164(7) 0.11324(8) 0.0489(11) Uani 1 1 d . . .
O2 O 0.2139(7) 0.7339(6) 0.11350(7) 0.0724(12) Uani 1 1 d . . .
C2B1 C 0.0989(11) 0.5122(10) 0.07902(10) 0.0782(19) Uani 1 1 d . . .
H2B1 H -0.0138 0.4500 0.0856 0.117 Uiso 1 1 calc R . .
H2B2 H 0.0973 0.4532 0.0665 0.117 Uiso 1 1 calc R . .
H2B3 H 0.1254 0.6295 0.0759 0.117 Uiso 1 1 calc R . .
C2B2 C 0.4133(8) 0.6170(8) 0.08259(10) 0.0674(15) Uani 1 1 d . . .
H2B4 H 0.5028 0.6209 0.0914 0.101 Uiso 1 1 calc R . .
H2B5 H 0.4392 0.7343 0.0796 0.101 Uiso 1 1 calc R . .
H2B6 H 0.4095 0.5581 0.0699 0.101 Uiso 1 1 calc R . .
N3 N 0.3155(5) 0.5791(5) 0.12972(6) 0.0454(9) Uani 1 1 d . . .
H3 H 0.3414 0.4972 0.1289 0.054 Uiso 1 1 calc R . .
C3A C 0.3455(6) 0.6762(6) 0.14898(7) 0.0424(9) Uani 1 1 d . . .
H3A H 0.236(6) 0.670(5) 0.1525(7) 0.027(10) Uiso 1 1 d . . .
C3' C 0.4807(6) 0.8702(6) 0.14520(8) 0.0469(10) Uani 1 1 d . . .
O3 O 0.6062(5) 0.9073(5) 0.13473(7) 0.0667(11) Uani 1 1 d . . .
C3B C 0.4068(9) 0.5948(7) 0.16543(8) 0.0591(14) Uani 1 1 d . . .
H3B1 H 0.5273 0.6272 0.1625 0.071 Uiso 1 1 calc R . .
H3B2 H 0.3363 0.4682 0.1644 0.071 Uiso 1 1 calc R . .
C3G C 0.3964(8) 0.6488(7) 0.18745(8) 0.0554(12) Uani 1 1 d . . .
C3D1 C 0.2417(9) 0.5718(9) 0.19727(11) 0.089(2) Uani 1 1 d . . .
H3D1 H 0.1427 0.4887 0.1902 0.107 Uiso 1 1 calc R . .
C3D2 C 0.5391(8) 0.7695(9) 0.19846(9) 0.0655(15) Uani 1 1 d . . .
H3D2 H 0.6487 0.8246 0.1922 0.079 Uiso 1 1 calc R . .
C3E1 C 0.2237(10) 0.6117(10) 0.21773(10) 0.086(2) Uani 1 1 d . . .
H3E1 H 0.1149 0.5563 0.2242 0.103 Uiso 1 1 calc R . .
C3E2 C 0.5241(9) 0.8114(9) 0.21868(10) 0.0705(16) Uani 1 1 d . . .
H3E2 H 0.6228 0.8942 0.2258 0.085 Uiso 1 1 calc R . .
C3Z C 0.3687(8) 0.7332(8) 0.22792(8) 0.0599(14) Uani 1 1 d . . .
O3N O 0.3553(7) 0.7842(7) 0.24803(7) 0.0871(15) Uani 1 1 d . . .
H3N H 0.2535 0.7268 0.2520 0.131 Uiso 1 1 calc R . .
N4 N 0.4478(6) 0.9834(5) 0.15444(6) 0.0496(9) Uani 1 1 d . . .
H4 H 0.3630 0.9442 0.1632 0.060 Uiso 1 1 calc R . .
C4A C 0.5474(7) 1.1727(6) 0.15065(8) 0.0481(10) Uani 1 1 d . . .
H4A H 0.6259 1.1909 0.1390 0.058 Uiso 1 1 calc R . .
C4' C 0.4228(7) 1.2374(6) 0.14362(8) 0.0492(11) Uani 1 1 d . . .
O4 O 0.2680(5) 1.1625(5) 0.14990(6) 0.0633(10) Uani 1 1 d . . .
C4B C 0.6628(9) 1.2802(8) 0.16858(10) 0.0725(18) Uani 1 1 d . . .
H4B H 0.7203 1.4043 0.1647 0.087 Uiso 1 1 calc R . .
C4G1 C 0.5561(13) 1.2553(12) 0.18779(11) 0.097(3) Uani 1 1 d . . .
H4G1 H 0.6323 1.3249 0.1988 0.146 Uiso 1 1 calc R . .
H4G2 H 0.4966 1.1339 0.1917 0.146 Uiso 1 1 calc R . .
H4G3 H 0.4715 1.2912 0.1851 0.146 Uiso 1 1 calc R . .
C4G2 C 0.8068(12) 1.2328(13) 0.17285(16) 0.112(3) Uani 1 1 d . . .
H4G4 H 0.8749 1.2513 0.1605 0.167 Uiso 1 1 calc R . .
H4G5 H 0.7532 1.1120 0.1769 0.167 Uiso 1 1 calc R . .
H4G6 H 0.8817 1.3057 0.1838 0.167 Uiso 1 1 calc R . .
O5 O 0.4908(6) 1.3701(5) 0.13222(7) 0.0700(11) Uani 1 1 d . . .
O1W O 0.8438(8) 1.6111(8) 0.12740(12) 0.1067(19) Uani 1 1 d D . .
H1W1 H 0.931(5) 1.577(7) 0.1288(14) 0.10(3) Uiso 1 1 d D . .
H1W2 H 0.734(3) 1.503(4) 0.1280(12) 0.08(2) Uiso 1 1 d D . .
O2W O 0.0609(9) 0.5269(11) 0.26517(9) 0.126(3) Uani 1 1 d D . .
H2W1 H -0.05(2) 0.47(2) 0.258(5) 1.7(15) Uiso 1 1 d D . .
H2W2 H 0.08(2) 0.432(14) 0.268(3) 0.20(8) Uiso 1 1 d D . .

loop_
_atom_site_aniso_label
_atom_site_aniso_U_11
_atom_site_aniso_U_22
_atom_site_aniso_U_33
_atom_site_aniso_U_23
_atom_site_aniso_U_13
_atom_site_aniso_U_12
N1 0.051(2) 0.066(3) 0.060(3) 0.010(2) -0.005(2) 0.009(2)
C1A 0.040(2) 0.040(2) 0.067(3) 0.006(2) -0.004(2) 0.012(2)
C1' 0.049(3) 0.052(3) 0.040(3) -0.003(2) -0.004(2) 0.014(2)
O1 0.063(2) 0.079(3) 0.087(3) 0.014(2) 0.021(2) 0.035(2)
C1B 0.064(3) 0.045(3) 0.070(4) 0.014(3) -0.011(3) -0.002(3)
C1G 0.071(4) 0.040(3) 0.066(4) -0.001(2) -0.013(3) 0.007(3)
C1D1 0.165(9) 0.084(5) 0.067(5) 0.026(4) 0.019(5) 0.076(6)
C1D2 0.062(4) 0.089(5) 0.062(4) 0.006(3) -0.006(3) 0.027(3)
C1E1 0.130(7) 0.107(6) 0.077(5) 0.016(4) 0.010(5) 0.081(5)
C1E2 0.091(5) 0.085(5) 0.058(4) 0.004(3) -0.021(4) 0.035(4)
C1Z 0.089(5) 0.075(4) 0.051(3) 0.005(3) 0.006(3) 0.033(4)
O1N 0.133(5) 0.086(3) 0.073(3) 0.009(3) -0.003(3) 0.048(3)
N2 0.046(2) 0.043(2) 0.037(2) -0.0013(15) 0.0000(16) 0.0177(17)
C2A 0.049(3) 0.049(3) 0.035(2) -0.0038(19) 0.0004(19) 0.015(2)
C2' 0.049(2) 0.048(3) 0.054(3) 0.000(2) 0.003(2) 0.028(2)
O2 0.107(3) 0.087(3) 0.058(2) 0.000(2) -0.001(2) 0.075(3)
C2B1 0.107(5) 0.075(4) 0.057(4) -0.004(3) -0.026(3) 0.048(4)
C2B2 0.068(4) 0.055(3) 0.062(3) 0.019(3) 0.018(3) 0.018(3)
N3 0.059(2) 0.044(2) 0.037(2) -0.0029(16) -0.0024(16) 0.0282(18)
C3A 0.056(3) 0.039(2) 0.038(2) 0.0043(17) 0.008(2) 0.028(2)
C3' 0.053(3) 0.044(2) 0.048(3) 0.007(2) 0.001(2) 0.027(2)
O3 0.053(2) 0.060(2) 0.082(3) 0.008(2) 0.027(2) 0.0243(18)
C3B 0.087(4) 0.046(3) 0.048(3) 0.007(2) -0.007(3) 0.036(3)
C3G 0.075(3) 0.050(3) 0.043(3) 0.003(2) -0.002(2) 0.032(3)
C3D1 0.062(4) 0.077(4) 0.063(4) -0.017(3) -0.001(3) -0.015(3)
C3D2 0.064(3) 0.082(4) 0.046(3) 0.006(3) -0.001(2) 0.033(3)
C3E1 0.072(4) 0.082(4) 0.057(4) -0.006(3) 0.011(3) 0.003(3)
C3E2 0.071(4) 0.077(4) 0.055(3) -0.009(3) -0.004(3) 0.030(3)
C3Z 0.071(3) 0.061(3) 0.034(3) 0.007(2) 0.003(2) 0.023(3)
O3N 0.089(3) 0.089(3) 0.048(2) -0.013(2) 0.007(2) 0.018(3)
N4 0.059(2) 0.044(2) 0.047(2) 0.0024(17) 0.0017(18) 0.0275(19)
C4A 0.054(3) 0.039(2) 0.051(3) 0.0037(19) 0.000(2) 0.023(2)
C4' 0.061(3) 0.047(3) 0.038(2) -0.011(2) -0.008(2) 0.026(2)
O4 0.057(2) 0.069(2) 0.063(2) -0.0049(19) -0.0075(18) 0.0311(19)
C4B 0.074(4) 0.050(3) 0.071(4) -0.011(3) -0.032(3) 0.014(3)
C4G1 0.127(7) 0.103(6) 0.049(4) -0.017(4) -0.021(4) 0.048(5)
C4G2 0.084(5) 0.113(6) 0.123(8) -0.027(6) -0.051(5) 0.039(5)
O5 0.099(3) 0.063(2) 0.067(2) 0.015(2) 0.011(2) 0.054(2)
O1W 0.088(3) 0.093(4) 0.142(5) 0.032(4) 0.034(4) 0.047(3)
O2W 0.097(4) 0.127(6) 0.065(3) 0.010(3) 0.006(3) -0.011(4)

loop_
_geom_bond_atom_site_label_1
_geom_bond_atom_site_label_2
_geom_bond_distance
_geom_bond_site_symmetry_2
_geom_bond_publ_flag
N1 C1A 1.462(7) . ?
C1A C1' 1.509(8) . ?
C1A C1B 1.521(8) . ?
C1' O1 1.210(7) . ?
C1' N2 1.356(6) . ?
C1B C1G 1.501(9) . ?
C1G C1D1 1.357(12) . ?
C1G C1D2 1.364(10) . ?
C1D1 C1E1 1.342(11) . ?
C1D2 C1E2 1.409(10) . ?
C1E1 C1Z 1.379(11) . ?
C1E2 C1Z 1.361(11) . ?
C1Z O1N 1.358(9) . ?
N2 C2A 1.461(7) . ?
C2A C2B1 1.509(8) . ?
C2A C2B2 1.518(8) . ?
C2A C2' 1.522(7) . ?
C2' O2 1.214(6) . ?
C2' N3 1.338(6) . ?
N3 C3A 1.458(6) . ?
C3A C3B 1.525(7) . ?
C3A C3' 1.537(7) . ?
C3' O3 1.194(6) . ?
C3' N4 1.313(6) . ?
C3B C3G 1.518(8) . ?
C3G C3D1 1.340(9) . ?
C3G C3D2 1.371(8) . ?
C3D1 C3E1 1.398(9) . ?
C3D2 C3E2 1.383(9) . ?
C3E1 C3Z 1.358(9) . ?
C3E2 C3Z 1.328(9) . ?
C3Z O3N 1.400(7) . ?
N4 C4A 1.465(6) . ?
C4A C4B 1.520(7) . ?
C4A C4' 1.537(7) . ?
C4' O4 1.249(7) . ?
C4' O5 1.252(7) . ?
C4B C4G1 1.506(11) . ?
C4B C4G2 1.546(12) . ?

loop_
_cod_related_entry_id
_cod_related_entry_database
_cod_related_entry_code
1 ChemSpider 21198591
